data_2004712
loop_
_publ_author_name
'Prince, P.'
'Fronczek, F. R.'
'Gandour, R. D.'

_publ_section_title
;
 1-Iodo-2-methoxy-7-naphthyl Acetate
;
_journal_issue 4
_journal_name_full 'Acta Crystallographica Section C'
_journal_page_first 944
_journal_page_last 947
_journal_paper_doi 10.1107/S0108270195010432
_journal_volume 52
_journal_year 1996
_chemical_formula_moiety 'C13 H11 I O3'
_chemical_formula_sum 'C13 H11 I O3'
_chemical_formula_weight 342.1
_space_group_IT_number 4
_symmetry_cell_setting monoclinic
_symmetry_space_group_name_Hall 'P 2yb'
_symmetry_space_group_name_H-M 'P 1 21 1'
_atom_type_scat_source IntTabIV
_cell_angle_alpha 90
_cell_angle_beta 93.338(9)
_cell_angle_gamma 90
_cell_formula_units_Z 4
_cell_length_a 7.7051(9)
_cell_length_b 8.0610(8)
_cell_length_c 20.419(2)
_cell_measurement_reflns_used 25
_cell_measurement_temperature 296
_cell_measurement_theta_max 13
_cell_measurement_theta_min 10
_cell_volume 1266.1(2)
_diffrn_measurement_device 'Enraf-Nonius CAD4'
_diffrn_measurement_method \w-2\q
_diffrn_radiation_type MoK\a
_diffrn_radiation_wavelength 0.71073
_diffrn_reflns_av_R_equivalents 0.032
_diffrn_reflns_limit_h_max 10
_diffrn_reflns_limit_h_min 0
_diffrn_reflns_limit_k_max 11
_diffrn_reflns_limit_k_min 0
_diffrn_reflns_limit_l_max 28
_diffrn_reflns_limit_l_min -28
_diffrn_reflns_number 4173
_diffrn_reflns_theta_max 30
_diffrn_standards_decay_% <2
_diffrn_standards_interval_time 166.67
_diffrn_standards_number 3
_exptl_absorpt_coefficient_mu 2.5
_exptl_absorpt_correction_T_max 0.9998
_exptl_absorpt_correction_T_min 0.5670
_exptl_absorpt_correction_type '\y scans (North, Phillips & Mathews, 1968)'
_exptl_crystal_colour colorless
_exptl_crystal_density_diffrn 1.795
_exptl_crystal_description plate
_exptl_crystal_size_max 0.62
_exptl_crystal_size_mid 0.52
_exptl_crystal_size_min 0.05
_refine_diff_density_max 1.10
_refine_diff_density_min -0.23
_refine_ls_extinction_method none
_refine_ls_goodness_of_fit_obs 2.493
_refine_ls_hydrogen_treatment noref
_refine_ls_number_parameters 307
_refine_ls_number_reflns 3382
_refine_ls_R_factor_obs 0.0417
_refine_ls_shift/esd_max <0.01
_refine_ls_structure_factor_coef F
_refine_ls_weighting_details 'w = 4Fo^2^Lp[S^2^(C + R^2^B) + (0.02Fo^2^)^2^]-1'
_refine_ls_weighting_scheme calc
_refine_ls_wR_factor_obs 0.0485
_reflns_number_observed 3382
_reflns_number_total 3931
_reflns_observed_criterion I>3\s(I)
_cod_data_source_file cr1135.cif
_cod_data_source_block cr1135a
_cod_depositor_comments
;
The following automatic conversions were performed:

'_refine_ls_weighting_scheme' value 'w = 4Fo^2^Lp[S^2^(C + R^2^B) +
(0.02Fo^2^)^2^]-1' was changed to 'calc'. New tag
'_refine_ls_weighting_details' was created. The value of the new tag
was set to 'w = 4Fo^2^Lp[S^2^(C + R^2^B) + (0.02Fo^2^)^2^]-1'.

Automatic conversion script
Id: cif_fix_values 3143 2015-03-26 13:38:13Z robertas 
;
_cod_original_cell_volume 1266.1(4)
_cod_original_sg_symbol_Hall 'P 2y1'
_cod_original_sg_symbol_H-M 'P 21'
_cod_database_code 2004712

loop_
_symmetry_equiv_pos_as_xyz
x,y,z
-x,y+1/2,-z

loop_
_atom_site_label
_atom_site_fract_x
_atom_site_fract_y
_atom_site_fract_z
_atom_site_B_iso_or_equiv
I1A .06011(6) 0 .57128(2) 6.220(10)
O1A .4315(6) .1230(10) .6020(3) 5.80(10)
O2A -0.1475(6) .0129(8) .3155(2) 5.40(10)
O3A -.0503(7) -0.2101(9) .2655(3) 6.8(2)
C1A .4060(9) .1320(10) .5356(4) 4.7(2)
C2A .5333(9) .1840(10) .4932(4) 5.5(2)
C3A .4990(10) .193(2) .4289(4) 6.4(2)
C4A .3380(10) .1490(10) .3984(4) 4.9(2)
C5A .2990(10) .166(2) .3316(4) 6.7(2)
C6A .1390(10) .1200(10) .3034(4) 5.7(2)
C7A .0174(8) .0530(10) .3436(3) 4.60(10)
C8A .0463(7) .0410(10) .4086(3) 4.20(10)
C9A .2073(8) .0888(8) .4402(3) 4.00(10)
C10A .2443(8) .0836(9) .5081(3) 3.90(10)
C11A -0.1610(10) -0.1170(10) .2748(4) 4.8(2)
C12A .6000(10) .147(2) .6317(5) 7.5(3)
C13A -0.3470(10) -0.125(2) .2442(5) 7.1(3)
I1B .82111(4) 1.04150(10) .81204(2) 3.880(7)
O1B .4473(5) .9365(9) .7813(2) 5.00(10)
O2B 1.0728(6) .8870(8) 1.0565(2) 4.80(10)
O3B .9844(7) 1.0620(10) 1.1336(3) 6.9(2)
C1B .4814(7) .8920(10) .8449(4) 3.90(10)
C2B .3602(8) .8110(10) .8835(4) 4.7(2)
C3B .4017(9) .7680(10) .9468(4) 4.9(2)
C4B .5723(8) .7990(10) .9753(3) 4.00(10)
C5B .6224(9) .7480(10) 1.0394(4) 4.9(2)
C6B .7850(10) .7780(10) 1.0674(4) 4.8(2)
C7B .9012(8) .8620(10) 1.0306(3) 4.30(10)
C8B .8638(8) .9140(10) .9680(3) 3.80(10)
C9B .6967(7) .8831(8) .9382(3) 3.40(10)
C10B .6464(7) .9271(8) .8722(3) 3.30(10)
C11B 1.0983(9) .9870(10) 1.1099(3) 4.50(10)
C12B .2860(10) .8930(10) .7494(5) 5.7(2)
C13B 1.2825(9) .9890(10) 1.1338(4) 5.3(2)
H2A .6460 .2122 .5109 7
H3A .5871 .2325 .4023 8
H5A .3844 .2106 .3046 8
H6A .1123 .1338 .2577 7
H8A -0.0430 -0.0009 .4342 5
H121A .5958 .1370 .6779 9
H122A .6769 .0668 .6159 9
H123A .6395 .2553 .6213 9
H131A -0.3671 -0.2460 .2295 9
H132A -0.3592 -0.0520 .2075 9
H133A -0.4273 -0.0941 .2756 9
H2B .2475 .7855 .8646 6
H3B .3168 .7175 .9722 6
H5B .5405 .6913 1.0642 6
H6B .8170 .7427 1.1107 6
H8B .9490 .9700 .9445 4
H121B .2818 .9329 .7055 7
H122B .2735 .7761 .7492 7
H123B .1945 .9420 .7719 7
H131B 1.3219 .8779 1.1487 6
H132B 1.2968 1.0642 1.1693 6
H133B 1.3512 1.0236 1.0992 6

loop_
_geom_angle_atom_site_label_1
_geom_angle_atom_site_label_2
_geom_angle_atom_site_label_3
_geom_angle
_geom_angle_publ_flag
C1A O1A C12A 119.7(6) yes
C7A O2A C11A 118.1(6) yes
O1A C1A C2A 124.3(6) yes
O1A C1A C10A 117.4(6) yes
C2A C1A C10A 118.3(7) yes
C1A C2A C3A 121.2(7) yes
C2A C3A C4A 123.2(8) yes
C3A C4A C5A 122.8(9) yes
C3A C4A C9A 116.9(7) yes
C5A C4A C9A 120.3(7) yes
C4A C5A C6A 121.3(8) yes
C5A C6A C7A 118.4(7) yes
O2A C7A C6A 118.2(6) yes
O2A C7A C8A 119.0(6) yes
C6A C7A C8A 122.4(7) yes
C7A C8A C9A 121.4(6) yes
C4A C9A C8A 116.2(6) yes
C4A C9A C10A 119.1(6) yes
C8A C9A C10A 124.3(6) yes
I1A C10A C1A 117.9(5) yes
I1A C10A C9A 121.1(4) yes
C1A C10A C9A 121.1(6) yes
I1B C10B C1B 117.4(5) yes
I1B C10B C9B 121.1(4) yes
C1B C10B C9B 121.5(6) yes
O2A C11A O3A 125.2(7) yes
O2A C11A C13A 108.8(7) yes
O3A C11A C13A 126.0(8) yes
C1B O1B C12B 119.4(6) yes
C7B O2B C11B 118.2(5) yes
O1B C1B C2B 123.9(6) yes
O1B C1B C10B 116.9(6) yes
C2B C1B C10B 119.3(6) yes
C1B C2B C3B 121.3(6) yes
C2B C3B C4B 120.3(7) yes
C3B C4B C5B 121.8(7) yes
C3B C4B C9B 119.7(6) yes
C5B C4B C9B 118.4(6) yes
C4B C5B C6B 122.2(7) yes
C5B C6B C7B 117.8(7) yes
O2B C7B C6B 119.3(6) yes
O2B C7B C8B 116.8(6) yes
C6B C7B C8B 123.7(6) yes
C7B C8B C9B 119.3(6) yes
C4B C9B C8B 118.5(6) yes
C4B C9B C10B 117.8(5) yes
C8B C9B C10B 123.7(6) yes
O2B C11B O3B 123.4(6) yes
O2B C11B C13B 111.1(6) yes
O3B C11B C13B 125.5(7) yes

loop_
_geom_bond_atom_site_label_1
_geom_bond_atom_site_label_2
_geom_bond_distance
_geom_bond_publ_flag
I1A C10A 2.084(6) yes
O1A C1A 1.361(9) yes
O1A C12A 1.410(10) yes
O2A C7A 1.401(8) yes
O2A C11A 1.340(10) yes
O3A C11A 1.160(10) yes
C1A C2A 1.410(10) yes
C1A C10A 1.392(9) yes
C2A C3A 1.330(10) yes
C3A C4A 1.400(10) yes
C4A C5A 1.390(10) yes
C4A C9A 1.440(10) yes
C5A C6A 1.380(10) yes
C6A C7A 1.390(10) yes
C7A C8A 1.336(9) yes
C8A C9A 1.418(9) yes
C9A C10A 1.401(9) yes
C11A C13A 1.530(10) yes
I1B C10B 2.090(6) yes
O1B C1B 1.359(9) yes
O1B C12B 1.411(9) yes
O2B C7B 1.409(8) yes
O2B C11B 1.364(9) yes
O3B C11B 1.190(10) yes
C1B C2B 1.420(10) yes
C1B C10B 1.389(8) yes
C2B C3B 1.360(10) yes
C3B C4B 1.427(9) yes
C4B C5B 1.400(10) yes
C4B C9B 1.429(9) yes
C5B C6B 1.370(10) yes
C6B C7B 1.380(10) yes
C7B C8B 1.359(9) yes
C8B C9B 1.414(8) yes
C9B C10B 1.423(9) yes
C11B C13B 1.470(10) yes
